data_2017564
loop_
_publ_author_name
'Lennartson, Anders'
'H\%akansson, Mikael'

_publ_section_title
;
 Hydrogen-bonded network structures in dipyridinium,
 bis(2-methylpyridinium), bis(3-methylpyridinium) and
 bis(4-methylpyridinium) dioxidobis(oxydiacetato)uranate(VI)
;
_journal_coeditor_code GG3221
_journal_issue 3
_journal_name_full 'Acta Crystallographica Section C'
_journal_page_first m69
_journal_page_last m74
_journal_paper_doi 10.1107/S0108270109053839
_journal_volume 66
_journal_year 2010
_chemical_formula_iupac '(C6 H8 N)2 [U (C4 H4 O5)2 O2]'
_chemical_formula_moiety '2C6 H8 N + , C8 H8 O12 U 2-'
_chemical_formula_sum 'C20 H24 N2 O12 U'
_chemical_formula_weight 722.44
_chemical_name_systematic
;
bis(3-methylpyridinium) dioxidobis(oxydiacetato)uranate(VI)
;
_space_group_IT_number 14
_symmetry_cell_setting monoclinic
_symmetry_space_group_name_Hall '-P 2ybc'
_symmetry_space_group_name_H-M 'P 1 21/c 1'
_atom_sites_solution_hydrogens geom
_atom_sites_solution_primary direct
_atom_sites_solution_secondary difmap
_audit_creation_method SHELXL97
_cell_angle_alpha 90.00
_cell_angle_beta 91.224(15)
_cell_angle_gamma 90.00
_cell_formula_units_Z 2
_cell_length_a 7.415(2)
_cell_length_b 13.312(5)
_cell_length_c 11.806(4)
_cell_measurement_reflns_used 7099
_cell_measurement_temperature 295(2)
_cell_measurement_theta_max 25.00
_cell_measurement_theta_min 3.15
_cell_volume 1165.1(7)
_computing_cell_refinement 'CrystalClear (Rigaku, 2000)'
_computing_data_collection 'CrystalClear (Rigaku, 2000)'
_computing_data_reduction 'CrystalClear (Rigaku, 2000)'
_computing_molecular_graphics
;
ORTEP-3 (Farrugia, 1997) and PLUTON (Spek, 2009)
;
_computing_publication_material 'SHELXL97 (Sheldrick, 2008)'
_computing_structure_refinement 'SHELXL97 (Sheldrick, 2008)'
_computing_structure_solution 'SIR92 (Altomare <i>et al.</i>,  1993)'
_diffrn_ambient_temperature 295(2)
_diffrn_detector_area_resol_mean 105
_diffrn_measured_fraction_theta_full 0.920
_diffrn_measured_fraction_theta_max 0.920
_diffrn_measurement_device_type 'Rigaku R-AXIS IIC image-plate'
_diffrn_measurement_method \f
_diffrn_radiation_monochromator graphite
_diffrn_radiation_type MoK\a
_diffrn_radiation_wavelength 0.71073
_diffrn_reflns_av_R_equivalents 0.1037
_diffrn_reflns_av_sigmaI/netI 0.0649
_diffrn_reflns_limit_h_max 8
_diffrn_reflns_limit_h_min -8
_diffrn_reflns_limit_k_max 15
_diffrn_reflns_limit_k_min -15
_diffrn_reflns_limit_l_max 14
_diffrn_reflns_limit_l_min -14
_diffrn_reflns_number 7099
_diffrn_reflns_theta_full 25.00
_diffrn_reflns_theta_max 25.00
_diffrn_reflns_theta_min 3.15
_diffrn_standards_decay_% 0
_diffrn_standards_interval_count 0
_diffrn_standards_interval_time 0
_diffrn_standards_number 0
_exptl_absorpt_coefficient_mu 7.034
_exptl_absorpt_correction_T_max 0.500
_exptl_absorpt_correction_T_min 0.088
_exptl_absorpt_correction_type multi-scan
_exptl_absorpt_process_details '(CrystalClear; Rigaku, 2000)'
_exptl_crystal_colour yellow
_exptl_crystal_density_diffrn 2.059
_exptl_crystal_density_method 'not measured'
_exptl_crystal_description prism
_exptl_crystal_F_000 692
_exptl_crystal_size_max 0.4
_exptl_crystal_size_mid 0.2
_exptl_crystal_size_min 0.1
_refine_diff_density_max 2.195
_refine_diff_density_min -3.343
_refine_ls_extinction_method none
_refine_ls_goodness_of_fit_ref 1.030
_refine_ls_hydrogen_treatment mixed
_refine_ls_matrix_type full
_refine_ls_number_parameters 165
_refine_ls_number_reflns 1885
_refine_ls_number_restraints 0
_refine_ls_restrained_S_all 1.030
_refine_ls_R_factor_all 0.0581
_refine_ls_R_factor_gt 0.0497
_refine_ls_shift/su_max 0.000
_refine_ls_shift/su_mean 0.000
_refine_ls_structure_factor_coef Fsqd
_refine_ls_weighting_details 'w = 1/[\s^2^(Fo^2^)+(0.0872P)^2^] where P=(Fo^2^+2Fc^2^)/3'
_refine_ls_weighting_scheme calc
_refine_ls_wR_factor_gt 0.1235
_refine_ls_wR_factor_ref 0.1297
_reflns_number_gt 1544
_reflns_number_total 1885
_reflns_threshold_expression I>2\s(I)
_cod_data_source_file gg3221.cif
_cod_data_source_block III
_cod_original_sg_symbol_H-M 'P 21/c'
_cod_database_code 2017564
_cod_database_fobs_code 2017564

loop_
_symmetry_equiv_pos_as_xyz
'x, y, z'
'-x, y+1/2, -z+1/2'
'-x, -y, -z'
'x, -y-1/2, z-1/2'

loop_
_atom_site_type_symbol
_atom_site_label
_atom_site_fract_x
_atom_site_fract_y
_atom_site_fract_z
_atom_site_U_iso_or_equiv
_atom_site_adp_type
_atom_site_calc_flag
_atom_site_refinement_flags
_atom_site_occupancy
_atom_site_disorder_assembly
_atom_site_disorder_group
C C1 0.3040(7) 0.1055(4) -0.1778(5) 0.0350(13) Uani d . 1 . .
C C2 0.4052(8) 0.1423(5) -0.0752(5) 0.0382(14) Uani d . 1 . .
H H2A 0.5286 0.1181 -0.0753 0.046 Uiso calc R 1 . .
H H2B 0.4072 0.2152 -0.0741 0.046 Uiso calc R 1 . .
C C3 0.3940(7) 0.1299(5) 0.1269(4) 0.0357(13) Uani d . 1 . .
H H3A 0.4141 0.2018 0.1316 0.043 Uiso calc R 1 . .
H H3B 0.5089 0.0959 0.1369 0.043 Uiso calc R 1 . .
C C4 0.2661(7) 0.0971(4) 0.2150(4) 0.0313(12) Uani d . 1 . .
O O1 -0.1292(6) 0.1104(3) -0.0077(3) 0.0449(10) Uani d . 1 . .
O O2 0.1649(6) 0.0525(5) -0.1586(3) 0.0546(14) Uani d . 1 . .
O O3 0.3562(6) 0.1286(4) -0.2724(3) 0.0507(12) Uani d . 1 . .
O O4 0.3135(6) 0.1045(3) 0.0216(3) 0.0474(11) Uani d . 1 . .
O O5 0.1239(5) 0.0552(4) 0.1814(3) 0.0489(12) Uani d . 1 . .
O O6 0.3048(5) 0.1155(3) 0.3162(3) 0.0417(10) Uani d . 1 . .
U U1 0.0000 0.0000 0.0000 0.0259(2) Uani d S 1 . .
C C5 -0.1428(8) 0.0746(5) 0.3917(5) 0.0372(13) Uani d . 1 . .
H H5 -0.1378 0.0447 0.3207 0.045 Uiso calc R 1 . .
C C6 -0.3006(8) 0.0792(5) 0.4459(5) 0.0420(14) Uani d . 1 . .
H H6 -0.4049 0.0527 0.4125 0.050 Uiso calc R 1 . .
C C7 -0.3058(8) 0.1237(5) 0.5515(5) 0.0402(14) Uani d . 1 . .
H H7 -0.4148 0.1269 0.5889 0.048 Uiso calc R 1 . .
C C8 -0.1529(9) 0.1636(5) 0.6025(5) 0.0355(13) Uani d . 1 . .
C C9 0.0049(11) 0.1569(6) 0.5431(7) 0.0424(17) Uani d . 1 . .
H H9 0.1115 0.1827 0.5741 0.051 Uiso calc R 1 . .
C C10 -0.1552(11) 0.2138(5) 0.7147(5) 0.0583(19) Uani d . 1 . .
H H10A -0.0521 0.1929 0.7592 0.087 Uiso calc R 1 . .
H H10B -0.2634 0.1957 0.7530 0.087 Uiso calc R 1 . .
H H10C -0.1517 0.2853 0.7045 0.087 Uiso calc R 1 . .
N N1 0.0051(8) 0.1127(4) 0.4394(5) 0.0355(13) Uani d . 1 . .
H H1 0.121(9) 0.101(5) 0.410(6) 0.047(19) Uiso d . 1 . .

loop_
_atom_site_aniso_label
_atom_site_aniso_U_11
_atom_site_aniso_U_22
_atom_site_aniso_U_33
_atom_site_aniso_U_12
_atom_site_aniso_U_13
_atom_site_aniso_U_23
C1 0.034(3) 0.032(3) 0.040(3) -0.003(2) 0.006(3) -0.003(2)
C2 0.033(3) 0.044(4) 0.039(3) -0.013(3) 0.011(3) 0.001(3)
C3 0.031(3) 0.045(4) 0.031(3) -0.007(2) 0.002(2) -0.004(2)
C4 0.027(3) 0.031(3) 0.036(3) -0.003(2) -0.004(2) -0.001(2)
O1 0.046(2) 0.041(2) 0.048(3) 0.011(2) -0.0026(19) -0.0037(19)
O2 0.044(3) 0.088(4) 0.032(2) -0.038(3) 0.0103(19) -0.003(2)
O3 0.056(3) 0.064(3) 0.032(2) -0.023(2) 0.013(2) -0.007(2)
O4 0.049(2) 0.067(3) 0.027(2) -0.028(2) 0.0057(18) -0.0030(19)
O5 0.044(2) 0.069(4) 0.034(2) -0.027(2) 0.0056(18) -0.013(2)
O6 0.036(2) 0.059(3) 0.031(2) -0.010(2) 0.0007(18) -0.0061(19)
U1 0.0261(3) 0.0278(3) 0.0240(3) -0.00483(9) 0.0025(2) -0.00327(8)
C5 0.049(3) 0.034(3) 0.028(3) -0.003(3) -0.003(3) 0.001(2)
C6 0.038(3) 0.045(4) 0.043(4) -0.005(3) -0.002(3) 0.001(3)
C7 0.037(3) 0.036(3) 0.048(3) -0.001(3) 0.013(3) 0.006(3)
C8 0.050(3) 0.025(3) 0.031(3) 0.004(3) 0.003(2) 0.001(2)
C9 0.050(4) 0.044(4) 0.033(4) -0.005(3) -0.006(3) 0.005(4)
C10 0.087(5) 0.046(4) 0.042(4) 0.001(4) 0.008(4) -0.006(3)
N1 0.041(3) 0.033(3) 0.033(3) 0.001(3) 0.005(2) 0.002(2)

loop_
_atom_type_symbol
_atom_type_description
_atom_type_scat_dispersion_real
_atom_type_scat_dispersion_imag
_atom_type_scat_source
C C 0.0033 0.0016 'International Tables Vol C Tables 4.2.6.8 and 6.1.1.4'
O O 0.0106 0.0060 'International Tables Vol C Tables 4.2.6.8 and 6.1.1.4'
U U -9.6767 9.6646 'International Tables Vol C Tables 4.2.6.8 and 6.1.1.4'
H H 0.0000 0.0000 'International Tables Vol C Tables 4.2.6.8 and 6.1.1.4'
N N 0.0061 0.0033 'International Tables Vol C Tables 4.2.6.8 and 6.1.1.4'

loop_
_geom_angle_atom_site_label_1
_geom_angle_atom_site_label_2
_geom_angle_atom_site_label_3
_geom_angle_site_symmetry_1
_geom_angle_site_symmetry_3
_geom_angle
_geom_angle_publ_flag
O3 C1 O2 . . 124.9(6) ?
O3 C1 C2 . . 119.5(5) ?
O2 C1 C2 . . 115.6(5) ?
O4 C2 C1 . . 107.0(4) ?
O4 C2 H2A . . 110.3 ?
C1 C2 H2A . . 110.3 ?
O4 C2 H2B . . 110.3 ?
C1 C2 H2B . . 110.3 ?
H2A C2 H2B . . 108.6 ?
O4 C3 C4 . . 106.4(4) ?
O4 C3 H3A . . 110.5 ?
C4 C3 H3A . . 110.5 ?
O4 C3 H3B . . 110.5 ?
C4 C3 H3B . . 110.5 ?
H3A C3 H3B . . 108.6 ?
O6 C4 O5 . . 124.5(5) ?
O6 C4 C3 . . 118.4(5) ?
O5 C4 C3 . . 117.1(5) ?
C1 O2 U1 . . 137.7(4) ?
C3 O4 C2 . . 114.8(4) ?
C3 O4 U1 . . 123.5(3) ?
C2 O4 U1 . . 121.6(3) ?
C4 O5 U1 . . 135.7(3) ?
O1 U1 O1 . 3 180.0 ?
O1 U1 O2 . . 90.1(2) ?
O1 U1 O2 3 . 89.9(2) ?
O1 U1 O2 . 3 89.9(2) ?
O1 U1 O2 3 3 90.1(2) ?
O2 U1 O2 . 3 180.0 ?
O1 U1 O5 . 3 90.67(18) ?
O1 U1 O5 3 3 89.33(18) ?
O2 U1 O5 . 3 65.35(14) ?
O2 U1 O5 3 3 114.66(14) ?
O1 U1 O5 . . 89.33(18) ?
O1 U1 O5 3 . 90.67(18) ?
O2 U1 O5 . . 114.65(14) ?
O2 U1 O5 3 . 65.35(14) ?
O5 U1 O5 3 . 180.0 ?
O1 U1 O4 . 3 87.64(17) ?
O1 U1 O4 3 3 92.35(17) ?
O2 U1 O4 . 3 122.21(13) ?
O2 U1 O4 3 3 57.79(13) ?
O5 U1 O4 3 3 56.95(12) ?
O5 U1 O4 . 3 123.05(12) ?
O1 U1 O4 . . 92.36(17) ?
O1 U1 O4 3 . 87.64(17) ?
O2 U1 O4 . . 57.79(13) ?
O2 U1 O4 3 . 122.21(13) ?
O5 U1 O4 3 . 123.05(12) ?
O5 U1 O4 . . 56.95(12) ?
O4 U1 O4 3 . 180.0 ?
N1 C5 C6 . . 120.1(6) ?
N1 C5 H5 . . 119.9 ?
C6 C5 H5 . . 119.9 ?
C5 C6 C7 . . 119.3(6) ?
C5 C6 H6 . . 120.3 ?
C7 C6 H6 . . 120.3 ?
C8 C7 C6 . . 121.4(5) ?
C8 C7 H7 . . 119.3 ?
C6 C7 H7 . . 119.3 ?
C7 C8 C9 . . 116.8(6) ?
C7 C8 C10 . . 122.5(6) ?
C9 C8 C10 . . 120.6(6) ?
N1 C9 C8 . . 120.2(8) ?
N1 C9 H9 . . 119.9 ?
C8 C9 H9 . . 119.9 ?
C8 C10 H10A . . 109.5 ?
C8 C10 H10B . . 109.5 ?
H10A C10 H10B . . 109.5 ?
C8 C10 H10C . . 109.5 ?
H10A C10 H10C . . 109.5 ?
H10B C10 H10C . . 109.5 ?
C5 N1 C9 . . 122.2(7) ?
C5 N1 H1 . . 122(4) ?
C9 N1 H1 . . 115(4) ?

loop_
_geom_bond_atom_site_label_1
_geom_bond_atom_site_label_2
_geom_bond_site_symmetry_2
_geom_bond_distance
_geom_bond_publ_flag
C1 O3 . 1.229(7) ?
C1 O2 . 1.274(7) ?
C1 C2 . 1.494(8) ?
C2 O4 . 1.435(7) ?
C2 H2A . 0.9700 ?
C2 H2B . 0.9700 ?
C3 O4 . 1.408(6) ?
C3 C4 . 1.487(7) ?
C3 H3A . 0.9700 ?
C3 H3B . 0.9700 ?
C4 O6 . 1.247(6) ?
C4 O5 . 1.250(6) ?
O1 U1 . 1.756(4) ?
O2 U1 . 2.364(4) ?
O4 U1 . 2.716(4) ?
O5 U1 . 2.426(4) ?
U1 O1 3 1.756(4) ?
U1 O2 3 2.364(4) ?
U1 O5 3 2.426(4) ?
U1 O4 3 2.716(4) ?
C5 N1 . 1.322(8) ?
C5 C6 . 1.346(8) ?
C5 H5 . 0.9300 ?
C6 C7 . 1.382(8) ?
C6 H6 . 0.9300 ?
C7 C8 . 1.379(9) ?
C7 H7 . 0.9300 ?
C8 C9 . 1.380(10) ?
C8 C10 . 1.484(8) ?
C9 N1 . 1.359(12) ?
C9 H9 . 0.9300 ?
C10 H10A . 0.9600 ?
C10 H10B . 0.9600 ?
C10 H10C . 0.9600 ?
N1 H1 . 0.95(7) ?

loop_
_geom_hbond_atom_site_label_D
_geom_hbond_atom_site_label_H
_geom_hbond_atom_site_label_A
_geom_hbond_site_symmetry_A
_geom_hbond_distance_DH
_geom_hbond_distance_HA
_geom_hbond_distance_DA
_geom_hbond_angle_DHA
N1 H1 O6 1_555 0.94(7) 1.79(7) 2.682(7) 157(6)
C3 H3A O3 4_566 0.97 2.57 3.441(8) 150.0
C5 H5 O2 3_555 0.93 2.32 3.233(8) 168.7
C6 H6 O6 1_455 0.93 2.55 3.309(7) 138.6
C7 H7 O3 1_456 0.93 2.38 3.291(7) 164.9
